data_7129634
loop_
_publ_author_name
'Heinl, Veronika'
'Bal\'azs, G\'abor'
'Seidl, Michael'
'Scheer, Manfred'

_publ_section_title
;
 Synthesis of polyantimony ligand complexes starting from Cp*4Sb4
;
_journal_name_full 'Chemical Communications'
_journal_paper_doi 10.1039/D1CC06770B
_journal_year 2022
_chemical_formula_moiety 'C20 H30 Sb, Al C36 F46 O3, 1[CH2Cl2]'
_chemical_formula_sum 'C57 H32 Al Cl2 F46 O3 Sb'
_chemical_formula_weight 1858.45
_space_group_crystal_system triclinic
_space_group_IT_number 2
_space_group_name_Hall '-P 1'
_space_group_name_H-M_alt 'P -1'
_atom_sites_solution_hydrogens geom
_atom_sites_solution_primary dual
_audit_creation_date 2021-08-23
_audit_creation_method
;
Olex2 1.5-alpha
(compiled 2021.08.20 svn.r13c46975 for OlexSys, GUI svn.r6392)
;
_audit_update_record
;
2021-11-03 deposited with the CCDC.	2022-01-19 downloaded from the CCDC.
;
_cell_angle_alpha 90.162(2)
_cell_angle_beta 100.136(2)
_cell_angle_gamma 105.0430(10)
_cell_formula_units_Z 2
_cell_length_a 13.0472(2)
_cell_length_b 14.3850(2)
_cell_length_c 17.8721(4)
_cell_measurement_reflns_used 34908
_cell_measurement_temperature 100.00(10)
_cell_measurement_theta_max 73.8240
_cell_measurement_theta_min 2.4720
_cell_volume 3184.65(10)
_computing_cell_refinement 'CrysAlisPro 1.171.41.90a (Rigaku OD, 2020)'
_computing_data_collection 'CrysAlisPro 1.171.41.90a (Rigaku OD, 2020)'
_computing_data_reduction 'CrysAlisPro 1.171.41.90a (Rigaku OD, 2020)'
_computing_molecular_graphics 'Olex2 1.5-alpha (Dolomanov et al., 2009)'
_computing_publication_material 'Olex2 1.5-alpha (Dolomanov et al., 2009)'
_computing_structure_refinement 'SHELXL 2018/3 (Sheldrick, 2015)'
_computing_structure_solution 'SHELXT 2018/2 (Sheldrick, 2018)'
_diffrn_ambient_environment N~2~
_diffrn_ambient_temperature 100.00(10)
_diffrn_detector 'Hybrid Pixel Array Detector'
_diffrn_detector_area_resol_mean 10.0000
_diffrn_detector_type 'HyPix-Arc 150'
_diffrn_measured_fraction_theta_full 0.989
_diffrn_measured_fraction_theta_max 0.940
_diffrn_measurement_details
;
List of Runs (angles in degrees, time in seconds):

  # Type    Start    End  Width  t~exp~   \w     \q     \k     \f   Frames
#--------------------------------------------------------------------------
  1  \w     24.00  83.00   0.50    0.10    --   62.52-135.00 -52.00  118
  2  \w     36.00  61.00   0.50    0.10    --   62.52-135.00 127.00   50
  3  \w    -74.00 -22.00   0.50    0.10    --  -63.96 135.00  13.00  104
  4  \w    -75.00 -21.00   0.50    0.10    --  -63.96 135.00-166.00  108
  5  \w   -104.00 -39.00   0.50    0.10    --  -70.22 135.00-166.00  130
  6  \w   -103.00 -38.00   0.50    0.10    --  -70.22 135.00  13.00  130
  7  \w     72.00 107.00   0.50    0.10    --   73.14-135.00 -52.00   70
  8  \w     64.00 106.00   0.50    0.10    --   73.14-135.00 127.00   84
  9  \w     82.00 108.00   0.50    0.10    --   75.28-135.00 127.00   52
 10  \w     72.00 107.00   0.50    0.10    --   75.28 135.00  13.00   70
 11  \w     72.00  98.00   0.50    0.10    --   75.28 135.00-166.00   52
 12  \w     83.00 109.00   0.50    0.10    --   75.28-135.00 -52.00   52
 13  \w     37.00  69.00   0.50    0.10    --   34.00  77.00   6.87   64
 14  \w     37.00  62.00   0.50    0.10    --   34.00  77.00-177.85   50
 15  \w    -74.00 -47.00   0.50    0.10    --  -38.00 -74.00-179.62   54
 16  \w     48.00  77.00   0.50    0.10    --   46.00  79.00 120.57   58
 17  \w     66.00  92.00   0.50    0.10    --   58.00  69.00 -67.43   52
 18  \w   -104.00 -74.00   0.50    0.10    --  -62.00 -58.00  24.45   60
 19  \w   -107.00 -76.00   0.50    0.10    --  -66.00 -57.00 162.44   62
 20  \w   -109.00 -80.00   0.50    0.10    --  -66.00 -39.00-149.65   58
 21  \w   -108.00 -78.00   0.50    0.10    --  -66.00 -58.00  83.59   60
 22  \w   -108.00 -76.00   0.50    0.10    --  -66.00 -54.00 -12.06   64
 23  \w   -106.00 -76.00   0.50    0.10    --  -70.00 -74.00 151.80   60
 24  \w   -115.00 -84.00   0.50    0.10    --  -70.00 -39.00-174.71   62
 25  \w   -114.00 -83.00   0.50    0.10    --  -70.00 -40.00  91.63   62
 26  \w   -113.00 -80.00   0.50    0.10    --  -70.00 -54.00 -49.25   66
 27  \w     30.00 102.00   0.50    0.10    --   73.14-125.00   0.00  144
 28  \w     36.00 111.00   0.50    0.10    --   73.14   0.00 150.00  150
 29  \w     38.00 112.00   0.50    0.10    --   75.28   0.00 -90.00  148
 30  \w     33.00 104.00   0.50    0.10    --   75.28-125.00-120.00  142
 31  \w     32.00 104.00   0.50    0.10    --   75.28-125.00 -30.00  144
 32  \w   -110.00 -77.00   0.50    0.10    --  -75.50 -79.00  51.76   66
 33  \w     88.00 125.00   0.50    0.10    --   77.54  36.00 -20.05   74
 34  \w     34.00 103.00   0.50    0.10    --   77.54-118.00  34.26  138
 35  \w     67.00 123.00   0.50    0.10    --   77.54  23.00 172.93  112
 36  \w     34.00 107.00   0.50    0.10    --   77.54-127.00 174.21  146
 37  \w     98.00 124.00   0.50    0.10    --   77.54  36.00 -57.12   52
;
_diffrn_measurement_device 'four-circle diffractometer'
_diffrn_measurement_device_type 'XtaLAB Synergy R, DW system, HyPix-Arc 150'
_diffrn_measurement_method '\w scans'
_diffrn_orient_matrix_type 'CrysAlisPro convention (1999,Acta A55,543-557)'
_diffrn_orient_matrix_UB_11 0.0107744000
_diffrn_orient_matrix_UB_12 0.0232157000
_diffrn_orient_matrix_UB_13 -0.0828105000
_diffrn_orient_matrix_UB_21 0.0999686000
_diffrn_orient_matrix_UB_22 0.0841942000
_diffrn_orient_matrix_UB_23 0.0288142000
_diffrn_orient_matrix_UB_31 0.0731913000
_diffrn_orient_matrix_UB_32 -0.0685730000
_diffrn_orient_matrix_UB_33 0.0000972000
_diffrn_radiation_monochromator mirror
_diffrn_radiation_probe x-ray
_diffrn_radiation_type 'Cu K\a'
_diffrn_radiation_wavelength 1.54184
_diffrn_reflns_av_R_equivalents 0.0318
_diffrn_reflns_av_unetI/netI 0.0227
_diffrn_reflns_Laue_measured_fraction_full 0.989
_diffrn_reflns_Laue_measured_fraction_max 0.940
_diffrn_reflns_limit_h_max 16
_diffrn_reflns_limit_h_min -15
_diffrn_reflns_limit_k_max 16
_diffrn_reflns_limit_k_min -17
_diffrn_reflns_limit_l_max 21
_diffrn_reflns_limit_l_min -22
_diffrn_reflns_number 41998
_diffrn_reflns_point_group_measured_fraction_full 0.989
_diffrn_reflns_point_group_measured_fraction_max 0.940
_diffrn_reflns_theta_full 67.684
_diffrn_reflns_theta_max 74.264
_diffrn_reflns_theta_min 2.515
_diffrn_source 'Rotating-anode X-ray tube'
_diffrn_source_type 'Rigaku (Cu) X-ray Source'
_exptl_absorpt_coefficient_mu 6.039
_exptl_absorpt_correction_T_max 1.000
_exptl_absorpt_correction_T_min 0.154
_exptl_absorpt_correction_type gaussian
_exptl_absorpt_process_details
;
CrysAlisPro 1.171.41.90a (Rigaku Oxford Diffraction, 2020)
Numerical absorption correction based on gaussian integration over
a multifaceted crystal model
Empirical absorption correction using spherical harmonics,
implemented in SCALE3 ABSPACK scaling algorithm.
;
_exptl_crystal_colour 'clear light orange'
_exptl_crystal_colour_lustre clear
_exptl_crystal_colour_modifier light
_exptl_crystal_colour_primary orange
_exptl_crystal_density_diffrn 1.938
_exptl_crystal_description plate
_exptl_crystal_F_000 1820
_exptl_crystal_size_max 0.29
_exptl_crystal_size_mid 0.2
_exptl_crystal_size_min 0.06
_refine_diff_density_max 0.742
_refine_diff_density_min -0.556
_refine_diff_density_rms 0.066
_refine_ls_extinction_method none
_refine_ls_goodness_of_fit_ref 1.068
_refine_ls_hydrogen_treatment constr
_refine_ls_matrix_type full
_refine_ls_number_parameters 974
_refine_ls_number_reflns 12196
_refine_ls_number_restraints 0
_refine_ls_restrained_S_all 1.068
_refine_ls_R_factor_all 0.0295
_refine_ls_R_factor_gt 0.0289
_refine_ls_shift/su_max 0.003
_refine_ls_shift/su_mean 0.000
_refine_ls_structure_factor_coef Fsqd
_refine_ls_weighting_details 'w=1/[\s^2^(Fo^2^)+(0.0387P)^2^+2.9392P] where P=(Fo^2^+2Fc^2^)/3'
_refine_ls_weighting_scheme calc
_refine_ls_wR_factor_gt 0.0754
_refine_ls_wR_factor_ref 0.0758
_reflns_Friedel_coverage 0.000
_reflns_number_gt 11866
_reflns_number_total 12196
_reflns_threshold_expression 'I > 2\s(I)'
_cod_data_source_file d1cc06770b2.cif
_cod_data_source_block heve351_ap_abs_gaus
_cod_database_code 7129634
_shelx_shelxl_version_number 2018/3
_chemical_oxdiff_formula AlC57Cl2F46H32O3Sb
_shelx_space_group_comment
;
The symmetry employed for this shelxl refinement is uniquely defined
by the following loop, which should always be used as a source of
symmetry information in preference to the above space-group names.
They are only intended as comments.
;
_shelx_estimated_absorpt_t_max 0.713
_shelx_estimated_absorpt_t_min 0.273
_olex2_refinement_description
;
1. Fixed Uiso
 At 1.5 times of:
  All C(H,H,H) groups
2.a Idealised Me refined as rotating group:
 C19(H19A,H19B,H19C), C18(H18A,H18B,H18C), C16(H16A,H16B,H16C), C8(H8A,H8B,
 H8C), C17(H17A,H17B,H17C), C20(H20A,H20B,H20C), C9(H9A,H9B,H9C), C7(H7A,H7B,
 H7C), C10(H10A,H10B,H10C), C6(H6A,H6B,H6C)
;
_smtbx_masks_special_details
;
A solvent mask was calculated and 84 electrons were 
found in a volume of 220\%A^3^ in 1 void per unit cell. 
This is consistent with the presence of 
1[CH2Cl2] per Asymmetric Unit 
which account for 84 electrons 
per unit cell.
;
_smtbx_masks_void_probe_radius 1.2
_smtbx_masks_void_truncation_radius 1.2
_olex2_submission_special_instructions 'No special instructions were received'
_oxdiff_exptl_absorpt_empirical_details
;
Empirical correction (ABSPACK) includes:
- Absorption correction using spherical harmonics
- Frame scaling
;
_oxdiff_exptl_absorpt_empirical_full_max 1.999
_oxdiff_exptl_absorpt_empirical_full_min 0.629

loop_
_space_group_symop_operation_xyz
'x, y, z'
'-x, -y, -z'

loop_
_atom_site_label
_atom_site_type_symbol
_atom_site_fract_x
_atom_site_fract_y
_atom_site_fract_z
_atom_site_U_iso_or_equiv
_atom_site_adp_type
_atom_site_occupancy
_atom_site_site_symmetry_order
_atom_site_calc_flag
_atom_site_refinement_flags_posn
_atom_site_refinement_flags_adp
_atom_site_refinement_flags_occupancy
_atom_site_disorder_assembly
_atom_site_disorder_group
Sb1 Sb 0.96149(2) 0.10928(2) 0.78684(2) 0.01803(5) Uani 1 1 d . . . . .
Al1 Al 0.37604(5) 0.72926(4) 0.71104(3) 0.01323(12) Uani 1 1 d . . . . .
F33 F 0.20219(10) 0.78211(8) 0.56603(7) 0.0177(2) Uani 1 1 d . . . . .
F12 F 0.39897(9) 0.79282(9) 0.53651(7) 0.0190(3) Uani 1 1 d . . . . .
F42 F 0.29393(10) 0.50213(9) 0.68253(7) 0.0198(3) Uani 1 1 d . . . . .
F1 F 0.44737(9) 0.67502(8) 0.66500(7) 0.0170(2) Uani 1 1 d . . . . .
F3 F 0.57586(10) 0.91004(9) 0.79228(7) 0.0191(3) Uani 1 1 d . . . . .
F9 F 0.26796(10) 0.97923(9) 0.66096(8) 0.0237(3) Uani 1 1 d . . . . .
F46 F 0.18443(10) 0.64945(9) 0.45360(7) 0.0198(3) Uani 1 1 d . . . . .
F32 F 0.04686(10) 0.68021(9) 0.51989(7) 0.0202(3) Uani 1 1 d . . . . .
F11 F 0.37479(10) 0.95737(9) 0.55234(7) 0.0213(3) Uani 1 1 d . . . . .
F31 F 0.35954(11) 0.44541(9) 0.87305(8) 0.0265(3) Uani 1 1 d . . . . .
F13 F 0.50999(11) 0.71937(9) 0.45694(7) 0.0244(3) Uani 1 1 d . . . . .
F41 F 0.09934(11) 0.48106(9) 0.68145(8) 0.0238(3) Uani 1 1 d . . . . .
F10 F 0.51760(10) 1.06790(9) 0.60423(7) 0.0209(3) Uani 1 1 d . . . . .
F38 F 0.06213(10) 0.61816(10) 0.76371(7) 0.0238(3) Uani 1 1 d . . . . .
F18 F 0.24855(10) 0.57597(9) 0.83214(7) 0.0213(3) Uani 1 1 d . . . . .
F40 F 0.00087(10) 0.51303(9) 0.57892(7) 0.0236(3) Uani 1 1 d . . . . .
F34 F 0.13076(10) 0.80425(9) 0.69778(7) 0.0220(3) Uani 1 1 d . . . . .
F44 F 0.40159(11) 0.43886(10) 0.45756(8) 0.0271(3) Uani 1 1 d . . . . .
F2 F 0.62184(10) 1.05018(9) 0.74169(7) 0.0207(3) Uani 1 1 d . . . . .
F17 F 0.32742(11) 0.56942(9) 0.95007(7) 0.0234(3) Uani 1 1 d . . . . .
F26 F 0.61141(10) 0.76250(10) 0.91830(7) 0.0236(3) Uani 1 1 d . . . . .
F4 F 0.38316(10) 0.94622(9) 0.80777(7) 0.0221(3) Uani 1 1 d . . . . .
F16 F 0.72613(10) 0.94681(9) 0.70625(7) 0.0226(3) Uani 1 1 d . . . . .
F25 F 0.53055(11) 0.65595(10) 0.98915(7) 0.0242(3) Uani 1 1 d . . . . .
F36 F -0.11252(10) 0.65388(10) 0.60191(8) 0.0276(3) Uani 1 1 d . . . . .
F27 F 0.61272(10) 0.70694(9) 0.78634(7) 0.0214(3) Uani 1 1 d . . . . .
F19 F 0.25649(11) 0.76700(10) 0.86328(8) 0.0251(3) Uani 1 1 d . . . . .
F5 F 0.52497(11) 1.06243(10) 0.85279(8) 0.0281(3) Uani 1 1 d . . . . .
F14 F 0.72959(11) 0.75539(10) 0.49808(8) 0.0282(3) Uani 1 1 d . . . . .
F23 F 0.48900(11) 0.87598(9) 0.92914(8) 0.0270(3) Uani 1 1 d . . . . .
F37 F -0.06729(11) 0.72392(11) 0.71528(8) 0.0295(3) Uani 1 1 d . . . . .
F43 F 0.39967(11) 0.41422(10) 0.60947(8) 0.0277(3) Uani 1 1 d . . . . .
F24 F 0.54376(12) 0.82786(11) 1.04051(7) 0.0297(3) Uani 1 1 d . . . . .
F35 F 0.02233(11) 0.82338(10) 0.59569(8) 0.0259(3) Uani 1 1 d . . . . .
F20 F 0.18686(11) 0.66748(11) 0.94276(8) 0.0298(3) Uani 1 1 d . . . . .
F45 F 0.29585(11) 0.56204(10) 0.38492(7) 0.0244(3) Uani 1 1 d . . . . .
F8 F 0.33987(11) 1.11584(10) 0.61548(8) 0.0269(3) Uani 1 1 d . . . . .
F6 F 0.49199(12) 1.16740(9) 0.73499(8) 0.0290(3) Uani 1 1 d . . . . .
F39 F -0.08549(10) 0.52377(10) 0.69906(8) 0.0276(3) Uani 1 1 d . . . . .
F7 F 0.33957(12) 1.10934(10) 0.77340(8) 0.0302(3) Uani 1 1 d . . . . .
O3 O 0.23827(11) 0.67064(10) 0.68761(8) 0.0150(3) Uani 1 1 d . . . . .
O1 O 0.39503(11) 0.84811(10) 0.68283(8) 0.0147(3) Uani 1 1 d . . . . .
F15 F 0.83144(10) 0.87169(11) 0.62426(8) 0.0290(3) Uani 1 1 d . . . . .
O2 O 0.41922(12) 0.72943(10) 0.80938(8) 0.0160(3) Uani 1 1 d . . . . .
F21 F 0.35658(12) 0.71753(12) 1.04854(8) 0.0339(3) Uani 1 1 d . . . . .
F28 F 0.70010(12) 0.58277(11) 0.73348(9) 0.0347(3) Uani 1 1 d . . . . .
F30 F 0.45211(13) 0.32607(10) 0.82092(9) 0.0351(3) Uani 1 1 d . . . . .
F29 F 0.62422(15) 0.38944(12) 0.75072(10) 0.0420(4) Uani 1 1 d . . . . .
F22 F 0.32821(13) 0.84884(11) 0.99903(9) 0.0368(4) Uani 1 1 d . . . . .
C44 C 0.44447(18) 0.48552(16) 0.84091(12) 0.0207(4) Uani 1 1 d . . . . .
C28 C 0.50628(16) 0.81838(15) 0.56015(12) 0.0166(4) Uani 1 1 d . . . . .
C32 C 0.66594(17) 0.89374(15) 0.64430(12) 0.0178(4) Uani 1 1 d . . . . .
C52 C 0.28513(17) 0.51605(15) 0.60776(12) 0.0176(4) Uani 1 1 d . . . . .
C27 C 0.55434(16) 0.88034(14) 0.62438(12) 0.0151(4) Uani 1 1 d . . . . .
C56 C 0.23242(17) 0.59028(15) 0.49580(12) 0.0163(4) Uani 1 1 d . . . . .
C21 C 0.48028(16) 0.91985(14) 0.66832(11) 0.0145(4) Uani 1 1 d . . . . .
C51 C 0.22546(16) 0.57747(14) 0.57216(12) 0.0157(4) Uani 1 1 d . . . . .
C26 C 0.43442(17) 0.99585(15) 0.61963(12) 0.0168(4) Uani 1 1 d . . . . .
C34 C 0.32302(18) 0.62652(15) 0.88971(12) 0.0188(4) Uani 1 1 d . . . . .
C33 C 0.43371(17) 0.66405(15) 0.86351(12) 0.0165(4) Uani 1 1 d . . . . .
C50 C 0.06955(17) 0.55356(15) 0.64334(12) 0.0182(4) Uani 1 1 d . . . . .
C55 C 0.29141(17) 0.54519(16) 0.45764(12) 0.0191(4) Uani 1 1 d . . . . .
C29 C 0.56276(18) 0.77685(15) 0.51774(12) 0.0187(4) Uani 1 1 d . . . . .
C39 C 0.48117(17) 0.58502(15) 0.83471(12) 0.0170(4) Uani 1 1 d . . . . .
C30 C 0.67326(18) 0.79455(16) 0.53846(13) 0.0210(4) Uani 1 1 d . . . . .
C15 C 0.97971(18) 0.10829(16) 0.92723(12) 0.0190(4) Uani 1 1 d . . . . .
C22 C 0.53791(17) 0.97242(15) 0.74665(12) 0.0168(4) Uani 1 1 d . . . . .
C14 C 0.89398(17) 0.02304(15) 0.90599(12) 0.0178(4) Uani 1 1 d . . . . .
C19 C 0.78098(18) 0.01159(18) 0.91876(14) 0.0247(5) Uani 1 1 d . . . . .
H19A H 0.735072 -0.050759 0.896158 0.037 Uiso 1 1 calc R U . . .
H19B H 0.753130 0.063558 0.894937 0.037 Uiso 1 1 calc R U . . .
H19C H 0.780848 0.014500 0.973530 0.037 Uiso 1 1 calc R U . . .
C13 C 0.93600(18) -0.04663(16) 0.87523(12) 0.0194(4) Uani 1 1 d . . . . .
C53 C 0.34344(18) 0.46998(15) 0.57054(13) 0.0200(4) Uani 1 1 d . . . . .
C4 C 0.88925(19) 0.18577(17) 0.65837(13) 0.0233(5) Uani 1 1 d . . . . .
C40 C 0.56816(17) 0.61412(16) 0.79658(12) 0.0188(4) Uani 1 1 d . . . . .
C46 C 0.12191(16) 0.71110(15) 0.58403(12) 0.0161(4) Uani 1 1 d . . . . .
C43 C 0.4919(2) 0.42051(17) 0.81284(14) 0.0254(5) Uani 1 1 d . . . . .
C25 C 0.36235(18) 1.04380(16) 0.65861(13) 0.0201(4) Uani 1 1 d . . . . .
C54 C 0.34612(18) 0.48352(16) 0.49485(13) 0.0206(4) Uani 1 1 d . . . . .
C12 C 1.04765(18) -0.00581(16) 0.87651(12) 0.0193(4) Uani 1 1 d . . . . .
C49 C 0.00419(17) 0.59406(16) 0.69318(13) 0.0204(4) Uani 1 1 d . . . . .
C38 C 0.51408(18) 0.71956(16) 0.93519(12) 0.0193(4) Uani 1 1 d . . . . .
C5 C 0.99527(19) 0.18143(17) 0.65405(13) 0.0243(5) Uani 1 1 d . . . . .
C42 C 0.5781(2) 0.45254(18) 0.77679(14) 0.0280(5) Uani 1 1 d . . . . .
C23 C 0.46369(18) 1.01496(16) 0.78822(13) 0.0205(4) Uani 1 1 d . . . . .
C31 C 0.72408(17) 0.85306(16) 0.60227(13) 0.0203(4) Uani 1 1 d . . . . .
C47 C 0.06313(17) 0.75764(16) 0.63591(12) 0.0192(4) Uani 1 1 d . . . . .
C11 C 1.07621(17) 0.09075(16) 0.90915(12) 0.0188(4) Uani 1 1 d . . . . .
C45 C 0.16897(16) 0.62922(15) 0.62201(11) 0.0145(4) Uani 1 1 d . . . . .
C18 C 0.8722(2) -0.14694(17) 0.84538(14) 0.0271(5) Uani 1 1 d . . . . .
H18A H 0.885653 -0.158705 0.794396 0.041 Uiso 1 1 calc R U . . .
H18B H 0.795081 -0.153142 0.842835 0.041 Uiso 1 1 calc R U . . .
H18C H 0.894518 -0.194147 0.879524 0.041 Uiso 1 1 calc R U . . .
C48 C -0.03062(18) 0.68262(17) 0.66169(13) 0.0215(5) Uani 1 1 d . . . . .
C35 C 0.28006(18) 0.70890(17) 0.91805(13) 0.0222(5) Uani 1 1 d . . . . .
C24 C 0.41463(19) 1.08604(16) 0.73936(14) 0.0227(5) Uani 1 1 d . . . . .
C41 C 0.61577(19) 0.54993(18) 0.76777(13) 0.0248(5) Uani 1 1 d . . . . .
C1 C 1.06795(18) 0.23919(17) 0.71595(14) 0.0244(5) Uani 1 1 d . . . . .
C3 C 0.89515(19) 0.24633(17) 0.72285(14) 0.0237(5) Uani 1 1 d . . . . .
C36 C 0.3602(2) 0.76944(18) 0.98557(13) 0.0265(5) Uani 1 1 d . . . . .
C2 C 1.00665(19) 0.28030(16) 0.75897(14) 0.0241(5) Uani 1 1 d . . . . .
C37 C 0.47750(19) 0.79962(17) 0.97275(12) 0.0215(5) Uani 1 1 d . . . . .
C16 C 1.18814(19) 0.15720(18) 0.92841(14) 0.0270(5) Uani 1 1 d . . . . .
H16A H 1.219367 0.150185 0.981438 0.040 Uiso 1 1 calc R U . . .
H16B H 1.184716 0.223962 0.921561 0.040 Uiso 1 1 calc R U . . .
H16C H 1.233279 0.140742 0.894772 0.040 Uiso 1 1 calc R U . . .
C8 C 0.8032(2) 0.2777(2) 0.74465(17) 0.0355(6) Uani 1 1 d . . . . .
H8A H 0.795988 0.336017 0.718398 0.053 Uiso 1 1 calc R U . . .
H8B H 0.817181 0.291376 0.799797 0.053 Uiso 1 1 calc R U . . .
H8C H 0.736362 0.226295 0.730034 0.053 Uiso 1 1 calc R U . . .
C17 C 1.1241(2) -0.05529(19) 0.84986(15) 0.0295(5) Uani 1 1 d . . . . .
H17A H 1.164679 -0.078951 0.893727 0.044 Uiso 1 1 calc R U . . .
H17B H 1.174315 -0.009506 0.824057 0.044 Uiso 1 1 calc R U . . .
H17C H 1.082958 -0.109662 0.814419 0.044 Uiso 1 1 calc R U . . .
C20 C 0.9704(2) 0.19504(16) 0.97043(13) 0.0246(5) Uani 1 1 d . . . . .
H20A H 1.036831 0.247025 0.973329 0.037 Uiso 1 1 calc R U . . .
H20B H 0.959420 0.177710 1.021967 0.037 Uiso 1 1 calc R U . . .
H20C H 0.908960 0.216749 0.944063 0.037 Uiso 1 1 calc R U . . .
C9 C 0.7880(2) 0.1349(2) 0.60469(15) 0.0328(6) Uani 1 1 d . . . . .
H9A H 0.768704 0.179237 0.566557 0.049 Uiso 1 1 calc R U . . .
H9B H 0.729258 0.112946 0.633217 0.049 Uiso 1 1 calc R U . . .
H9C H 0.799952 0.079223 0.579201 0.049 Uiso 1 1 calc R U . . .
C7 C 1.0508(2) 0.35566(18) 0.82278(15) 0.0350(6) Uani 1 1 d . . . . .
H7A H 0.999324 0.348802 0.857581 0.053 Uiso 1 1 calc R U . . .
H7B H 1.062368 0.419788 0.802057 0.053 Uiso 1 1 calc R U . . .
H7C H 1.119559 0.347665 0.850453 0.053 Uiso 1 1 calc R U . . .
C10 C 1.0276(3) 0.1267(2) 0.59395(16) 0.0395(6) Uani 1 1 d . . . . .
H10A H 0.964999 0.075506 0.569536 0.059 Uiso 1 1 calc R U . . .
H10B H 1.085129 0.098208 0.617651 0.059 Uiso 1 1 calc R U . . .
H10C H 1.053589 0.170927 0.555648 0.059 Uiso 1 1 calc R U . . .
C6 C 1.1893(2) 0.2643(2) 0.72752(18) 0.0372(6) Uani 1 1 d . . . . .
H6A H 1.219484 0.277292 0.781885 0.056 Uiso 1 1 calc R U . . .
H6B H 1.215558 0.321612 0.699723 0.056 Uiso 1 1 calc R U . . .
H6C H 1.211838 0.210155 0.708467 0.056 Uiso 1 1 calc R U . . .

loop_
_atom_site_aniso_label
_atom_site_aniso_U_11
_atom_site_aniso_U_22
_atom_site_aniso_U_33
_atom_site_aniso_U_23
_atom_site_aniso_U_13
_atom_site_aniso_U_12
Sb1 0.01806(7) 0.01689(7) 0.01680(7) 0.00302(5) 0.00007(5) 0.00258(5)
Al1 0.0125(3) 0.0124(3) 0.0141(3) -0.0014(2) 0.0011(2) 0.0030(2)
F33 0.0163(6) 0.0160(6) 0.0208(6) 0.0026(5) 0.0044(5) 0.0034(5)
F12 0.0127(6) 0.0220(6) 0.0204(6) -0.0046(5) -0.0001(5) 0.0033(5)
F42 0.0262(7) 0.0185(6) 0.0152(6) 0.0020(5) 0.0028(5) 0.0074(5)
F1 0.0172(6) 0.0168(6) 0.0182(6) -0.0017(5) 0.0039(5) 0.0060(5)
F3 0.0184(6) 0.0190(6) 0.0182(6) 0.0000(5) -0.0013(5) 0.0051(5)
F9 0.0161(6) 0.0228(6) 0.0333(7) 0.0038(5) 0.0060(5) 0.0064(5)
F46 0.0224(6) 0.0208(6) 0.0169(6) 0.0020(5) 0.0023(5) 0.0076(5)
F32 0.0157(6) 0.0268(7) 0.0164(6) -0.0017(5) -0.0015(5) 0.0056(5)
F11 0.0220(6) 0.0220(6) 0.0194(6) 0.0005(5) -0.0017(5) 0.0083(5)
F31 0.0290(7) 0.0202(6) 0.0329(7) 0.0034(5) 0.0120(6) 0.0069(5)
F13 0.0269(7) 0.0234(7) 0.0223(7) -0.0075(5) 0.0041(5) 0.0062(5)
F41 0.0244(7) 0.0183(6) 0.0286(7) 0.0052(5) 0.0074(5) 0.0038(5)
F10 0.0194(6) 0.0162(6) 0.0272(7) 0.0045(5) 0.0070(5) 0.0031(5)
F38 0.0208(6) 0.0320(7) 0.0170(6) -0.0016(5) 0.0022(5) 0.0049(5)
F18 0.0168(6) 0.0215(6) 0.0233(6) 0.0003(5) 0.0010(5) 0.0026(5)
F40 0.0188(6) 0.0249(7) 0.0206(6) -0.0059(5) 0.0005(5) -0.0034(5)
F34 0.0210(6) 0.0220(6) 0.0221(6) -0.0072(5) 0.0021(5) 0.0051(5)
F44 0.0275(7) 0.0295(7) 0.0279(7) -0.0082(6) 0.0070(6) 0.0128(6)
F2 0.0175(6) 0.0157(6) 0.0253(6) -0.0038(5) 0.0018(5) -0.0004(5)
F17 0.0270(7) 0.0258(7) 0.0208(6) 0.0059(5) 0.0073(5) 0.0107(5)
F26 0.0161(6) 0.0290(7) 0.0226(6) -0.0065(5) -0.0004(5) 0.0033(5)
F4 0.0238(7) 0.0220(6) 0.0223(6) 0.0010(5) 0.0086(5) 0.0064(5)
F16 0.0157(6) 0.0253(7) 0.0237(7) -0.0045(5) -0.0024(5) 0.0040(5)
F25 0.0287(7) 0.0290(7) 0.0168(6) 0.0010(5) -0.0010(5) 0.0145(6)
F36 0.0132(6) 0.0388(8) 0.0282(7) -0.0011(6) -0.0013(5) 0.0054(6)
F27 0.0173(6) 0.0231(6) 0.0227(6) -0.0011(5) 0.0033(5) 0.0035(5)
F19 0.0239(7) 0.0255(7) 0.0292(7) 0.0015(5) 0.0022(5) 0.0138(5)
F5 0.0320(7) 0.0282(7) 0.0223(7) -0.0110(6) 0.0017(6) 0.0068(6)
F14 0.0261(7) 0.0313(7) 0.0331(7) -0.0027(6) 0.0121(6) 0.0137(6)
F23 0.0340(8) 0.0212(7) 0.0255(7) -0.0033(5) 0.0006(6) 0.0098(6)
F37 0.0254(7) 0.0374(8) 0.0312(7) -0.0019(6) 0.0134(6) 0.0125(6)
F43 0.0338(8) 0.0266(7) 0.0267(7) -0.0015(6) 0.0006(6) 0.0185(6)
F24 0.0317(8) 0.0380(8) 0.0186(7) -0.0109(6) -0.0041(6) 0.0139(6)
F35 0.0249(7) 0.0281(7) 0.0302(7) 0.0046(6) 0.0054(6) 0.0162(6)
F20 0.0230(7) 0.0378(8) 0.0337(8) 0.0024(6) 0.0128(6) 0.0118(6)
F45 0.0257(7) 0.0316(7) 0.0166(6) -0.0018(5) 0.0060(5) 0.0073(6)
F8 0.0317(7) 0.0224(7) 0.0327(7) 0.0089(6) 0.0087(6) 0.0159(6)
F6 0.0325(8) 0.0144(6) 0.0403(8) -0.0020(6) 0.0095(6) 0.0045(5)
F39 0.0168(6) 0.0309(7) 0.0316(7) 0.0024(6) 0.0086(5) -0.0029(5)
F7 0.0353(8) 0.0286(7) 0.0353(8) 0.0003(6) 0.0150(6) 0.0181(6)
O3 0.0133(7) 0.0159(7) 0.0141(7) -0.0024(5) 0.0004(5) 0.0023(5)
O1 0.0124(7) 0.0131(7) 0.0175(7) -0.0003(5) 0.0020(5) 0.0018(5)
F15 0.0124(6) 0.0362(8) 0.0392(8) -0.0018(6) 0.0027(6) 0.0091(5)
O2 0.0169(7) 0.0152(7) 0.0156(7) -0.0004(5) 0.0008(6) 0.0050(6)
F21 0.0385(8) 0.0465(9) 0.0201(7) -0.0001(6) 0.0099(6) 0.0142(7)
F28 0.0289(8) 0.0429(9) 0.0392(8) -0.0024(7) 0.0175(7) 0.0145(7)
F30 0.0500(9) 0.0183(7) 0.0407(8) 0.0004(6) 0.0111(7) 0.0140(6)
F29 0.0568(10) 0.0357(8) 0.0483(10) -0.0017(7) 0.0225(8) 0.0300(8)
F22 0.0362(8) 0.0401(9) 0.0395(8) -0.0149(7) 0.0035(7) 0.0221(7)
C44 0.0218(11) 0.0226(11) 0.0180(10) 0.0007(8) 0.0000(8) 0.0091(9)
C28 0.0129(10) 0.0168(10) 0.0192(10) 0.0027(8) 0.0020(8) 0.0032(8)
C32 0.0173(10) 0.0164(10) 0.0182(10) 0.0002(8) 0.0012(8) 0.0033(8)
C52 0.0179(10) 0.0152(10) 0.0166(10) -0.0020(8) 0.0005(8) 0.0008(8)
C27 0.0147(10) 0.0140(9) 0.0169(10) 0.0022(8) 0.0040(8) 0.0039(8)
C56 0.0153(10) 0.0140(9) 0.0173(10) -0.0014(8) 0.0006(8) 0.0010(8)
C21 0.0127(9) 0.0142(9) 0.0159(10) -0.0006(8) 0.0013(8) 0.0031(8)
C51 0.0151(10) 0.0133(9) 0.0169(10) -0.0028(8) 0.0021(8) 0.0012(8)
C26 0.0154(10) 0.0144(10) 0.0202(10) 0.0016(8) 0.0031(8) 0.0029(8)
C34 0.0216(11) 0.0185(10) 0.0167(10) 0.0010(8) 0.0011(8) 0.0076(9)
C33 0.0172(10) 0.0166(10) 0.0157(10) -0.0012(8) 0.0010(8) 0.0060(8)
C50 0.0165(10) 0.0183(10) 0.0171(10) -0.0009(8) 0.0009(8) 0.0014(8)
C55 0.0185(10) 0.0209(10) 0.0149(10) -0.0044(8) 0.0028(8) 0.0001(8)
C29 0.0216(11) 0.0161(10) 0.0189(10) 0.0003(8) 0.0042(8) 0.0054(8)
C39 0.0160(10) 0.0193(10) 0.0162(10) -0.0021(8) -0.0016(8) 0.0083(8)
C30 0.0221(11) 0.0207(11) 0.0255(11) 0.0030(9) 0.0110(9) 0.0108(9)
C15 0.0200(11) 0.0187(10) 0.0172(10) 0.0014(8) 0.0004(8) 0.0054(8)
C22 0.0144(10) 0.0143(9) 0.0199(10) -0.0019(8) 0.0016(8) 0.0018(8)
C14 0.0170(10) 0.0198(10) 0.0157(10) 0.0034(8) 0.0017(8) 0.0043(8)
C19 0.0180(11) 0.0300(12) 0.0243(12) -0.0005(9) 0.0016(9) 0.0048(9)
C13 0.0196(11) 0.0206(11) 0.0166(10) 0.0029(8) 0.0004(8) 0.0048(9)
C53 0.0205(11) 0.0148(10) 0.0237(11) -0.0033(8) 0.0005(9) 0.0055(8)
C4 0.0233(11) 0.0230(11) 0.0214(11) 0.0115(9) 0.0011(9) 0.0039(9)
C40 0.0163(10) 0.0210(11) 0.0171(10) -0.0007(8) -0.0026(8) 0.0053(8)
C46 0.0131(9) 0.0178(10) 0.0162(10) -0.0013(8) 0.0016(8) 0.0025(8)
C43 0.0347(13) 0.0180(11) 0.0251(12) 0.0000(9) 0.0014(10) 0.0124(10)
C25 0.0200(11) 0.0168(10) 0.0261(11) 0.0047(9) 0.0066(9) 0.0079(8)
C54 0.0176(10) 0.0187(10) 0.0254(11) -0.0074(9) 0.0051(9) 0.0037(8)
C12 0.0208(11) 0.0226(11) 0.0161(10) 0.0039(8) 0.0031(8) 0.0088(9)
C49 0.0144(10) 0.0243(11) 0.0196(11) -0.0008(9) 0.0048(8) -0.0009(8)
C38 0.0213(11) 0.0203(11) 0.0170(10) -0.0011(8) 0.0001(8) 0.0090(9)
C5 0.0246(12) 0.0250(12) 0.0226(11) 0.0100(9) 0.0055(9) 0.0045(9)
C42 0.0349(13) 0.0287(12) 0.0274(12) -0.0038(10) 0.0069(10) 0.0200(11)
C23 0.0205(11) 0.0192(10) 0.0205(11) -0.0045(8) 0.0031(9) 0.0037(9)
C31 0.0112(10) 0.0218(11) 0.0288(12) 0.0031(9) 0.0037(8) 0.0061(8)
C47 0.0178(10) 0.0210(11) 0.0192(10) -0.0006(8) 0.0022(8) 0.0064(9)
C11 0.0141(10) 0.0240(11) 0.0162(10) 0.0029(8) -0.0002(8) 0.0031(8)
C45 0.0132(9) 0.0158(10) 0.0131(9) -0.0002(7) 0.0023(7) 0.0016(8)
C18 0.0320(13) 0.0197(11) 0.0269(12) -0.0021(9) 0.0041(10) 0.0033(10)
C48 0.0156(10) 0.0283(12) 0.0207(11) -0.0047(9) 0.0041(8) 0.0056(9)
C35 0.0175(11) 0.0256(12) 0.0263(12) 0.0006(9) 0.0059(9) 0.0092(9)
C24 0.0244(11) 0.0172(10) 0.0295(12) -0.0024(9) 0.0092(10) 0.0078(9)
C41 0.0213(11) 0.0342(13) 0.0217(11) -0.0026(10) 0.0041(9) 0.0123(10)
C1 0.0190(11) 0.0241(11) 0.0293(12) 0.0116(9) 0.0031(9) 0.0048(9)
C3 0.0204(11) 0.0221(11) 0.0290(12) 0.0104(9) 0.0048(9) 0.0059(9)
C36 0.0311(13) 0.0312(13) 0.0225(11) -0.0023(10) 0.0063(10) 0.0166(11)
C2 0.0254(12) 0.0194(11) 0.0252(12) 0.0067(9) 0.0001(9) 0.0046(9)
C37 0.0257(12) 0.0242(11) 0.0148(10) -0.0038(8) -0.0006(9) 0.0098(9)
C16 0.0188(11) 0.0304(13) 0.0272(12) 0.0025(10) -0.0010(9) 0.0018(9)
C8 0.0326(14) 0.0338(14) 0.0472(16) 0.0127(12) 0.0149(12) 0.0163(11)
C17 0.0300(13) 0.0323(13) 0.0304(13) 0.0004(10) 0.0088(10) 0.0133(11)
C20 0.0306(12) 0.0206(11) 0.0226(11) -0.0020(9) 0.0026(9) 0.0085(9)
C9 0.0268(13) 0.0353(14) 0.0274(13) 0.0093(11) -0.0049(10) -0.0011(11)
C7 0.0465(16) 0.0230(12) 0.0290(13) 0.0035(10) 0.0002(12) 0.0019(11)
C10 0.0484(17) 0.0461(17) 0.0295(14) 0.0044(12) 0.0174(12) 0.0152(13)
C6 0.0210(12) 0.0357(14) 0.0527(17) 0.0154(13) 0.0054(12) 0.0043(11)

loop_
_atom_type_symbol
_atom_type_description
_atom_type_scat_dispersion_real
_atom_type_scat_dispersion_imag
_atom_type_scat_source
Al Al 0.2130 0.2455 'International Tables Vol C Tables 4.2.6.8 and 6.1.1.4'
C C 0.0181 0.0091 'International Tables Vol C Tables 4.2.6.8 and 6.1.1.4'
Cl Cl 0.3639 0.7018 'International Tables Vol C Tables 4.2.6.8 and 6.1.1.4'
F F 0.0727 0.0534 'International Tables Vol C Tables 4.2.6.8 and 6.1.1.4'
H H 0.0000 0.0000 'International Tables Vol C Tables 4.2.6.8 and 6.1.1.4'
O O 0.0492 0.0322 'International Tables Vol C Tables 4.2.6.8 and 6.1.1.4'
Sb Sb -0.0562 5.8946 'International Tables Vol C Tables 4.2.6.8 and 6.1.1.4'

loop_
_exptl_crystal_face_index_h
_exptl_crystal_face_index_k
_exptl_crystal_face_index_l
_exptl_crystal_face_perp_dist
7 -7 -1 0.0937
0 0 11 0.0236
8 -5 -5 0.1099
0 0 -11 0.0394
-1 -2 -11 0.0217
0 3 11 0.0544
1 6 -8 0.0909
1 -8 -4 0.0795
-8 2 -2 0.1237
0 8 4 0.1058
8 -6 -1 0.1011
0 -9 0 0.0891
-8 2 1 0.1297
7 -7 -1 0.0890
0 9 0 0.1026

loop_
_geom_angle_atom_site_label_1
_geom_angle_atom_site_label_2
_geom_angle_atom_site_label_3
_geom_angle
_geom_angle_site_symmetry_1
_geom_angle_site_symmetry_3
_geom_angle_publ_flag
C15 Sb1 C14 32.19(7) . . ?
C15 Sb1 C4 147.07(7) . . ?
C15 Sb1 C12 53.63(7) . . ?
C15 Sb1 C5 156.39(7) . . ?
C15 Sb1 C11 33.66(7) . . ?
C15 Sb1 C1 124.86(8) . . ?
C15 Sb1 C3 116.44(8) . . ?
C14 Sb1 C4 141.10(7) . . ?
C14 Sb1 C5 170.08(7) . . ?
C12 Sb1 C14 51.68(7) . . ?
C12 Sb1 C4 159.23(7) . . ?
C12 Sb1 C5 133.53(7) . . ?
C5 Sb1 C4 30.81(7) . . ?
C11 Sb1 C14 53.66(7) . . ?
C11 Sb1 C4 160.54(7) . . ?
C11 Sb1 C12 32.44(7) . . ?
C11 Sb1 C5 135.93(7) . . ?
C11 Sb1 C1 109.03(7) . . ?
C11 Sb1 C3 135.74(8) . . ?
C1 Sb1 C14 156.95(8) . . ?
C1 Sb1 C4 52.60(7) . . ?
C1 Sb1 C12 123.70(7) . . ?
C1 Sb1 C5 31.86(8) . . ?
C1 Sb1 C3 54.26(7) . . ?
C3 Sb1 C14 124.59(7) . . ?
C3 Sb1 C4 31.46(8) . . ?
C3 Sb1 C12 168.15(8) . . ?
C3 Sb1 C5 52.37(8) . . ?
C2 Sb1 C15 104.80(8) . . ?
C2 Sb1 C14 130.46(8) . . ?
C2 Sb1 C4 53.49(7) . . ?
C2 Sb1 C12 137.52(7) . . ?
C2 Sb1 C5 53.63(8) . . ?
C2 Sb1 C11 108.11(8) . . ?
C2 Sb1 C1 33.42(8) . . ?
C2 Sb1 C3 33.39(7) . . ?
F1 Al1 O3 110.51(7) . . ?
F1 Al1 O1 108.53(7) . . ?
F1 Al1 O2 110.27(7) . . ?
O3 Al1 O1 108.34(7) . . ?
O2 Al1 O3 109.56(7) . . ?
O2 Al1 O1 109.61(7) . . ?
C45 O3 Al1 135.00(13) . . ?
C21 O1 Al1 135.92(13) . . ?
C33 O2 Al1 138.22(13) . . ?
F31 C44 C39 122.71(19) . . ?
F31 C44 C43 114.6(2) . . ?
C43 C44 C39 122.7(2) . . ?
F12 C28 C27 121.33(19) . . ?
F12 C28 C29 114.72(19) . . ?
C29 C28 C27 123.9(2) . . ?
F16 C32 C27 123.00(19) . . ?
F16 C32 C31 113.98(19) . . ?
C31 C32 C27 123.0(2) . . ?
F42 C52 C51 121.71(19) . . ?
F42 C52 C53 114.72(19) . . ?
C53 C52 C51 123.5(2) . . ?
C28 C27 C21 118.47(18) . . ?
C32 C27 C28 113.84(19) . . ?
C32 C27 C21 127.53(18) . . ?
F46 C56 C51 122.52(19) . . ?
F46 C56 C55 114.39(18) . . ?
C55 C56 C51 123.1(2) . . ?
O1 C21 C27 111.94(16) . . ?
O1 C21 C26 108.39(16) . . ?
O1 C21 C22 106.07(16) . . ?
C27 C21 C26 109.39(16) . . ?
C27 C21 C22 114.66(16) . . ?
C22 C21 C26 106.06(16) . . ?
C52 C51 C45 117.98(18) . . ?
C56 C51 C52 114.22(19) . . ?
C56 C51 C45 127.57(19) . . ?
F11 C26 F10 106.77(17) . . ?
F11 C26 C21 112.23(16) . . ?
F11 C26 C25 106.28(17) . . ?
F10 C26 C21 109.58(16) . . ?
F10 C26 C25 107.04(16) . . ?
C25 C26 C21 114.53(17) . . ?
F18 C34 F17 108.16(17) . . ?
F18 C34 C33 110.18(17) . . ?
F18 C34 C35 108.27(17) . . ?
F17 C34 C33 113.28(17) . . ?
F17 C34 C35 103.61(17) . . ?
C35 C34 C33 113.00(18) . . ?
O2 C33 C34 106.11(16) . . ?
O2 C33 C39 112.24(17) . . ?
O2 C33 C38 108.46(17) . . ?
C34 C33 C38 105.62(17) . . ?
C39 C33 C34 115.47(17) . . ?
C39 C33 C38 108.55(16) . . ?
F41 C50 F40 106.68(17) . . ?
F41 C50 C49 106.13(17) . . ?
F41 C50 C45 111.68(17) . . ?
F40 C50 C49 107.38(17) . . ?
F40 C50 C45 109.36(17) . . ?
C49 C50 C45 115.18(17) . . ?
F45 C55 C56 119.8(2) . . ?
F45 C55 C54 119.94(19) . . ?
C54 C55 C56 120.3(2) . . ?
F13 C29 C28 119.62(19) . . ?
F13 C29 C30 120.36(19) . . ?
C28 C29 C30 120.0(2) . . ?
C44 C39 C33 126.9(2) . . ?
C44 C39 C40 115.03(19) . . ?
C40 C39 C33 118.02(19) . . ?
F14 C30 C29 121.0(2) . . ?
F14 C30 C31 120.6(2) . . ?
C31 C30 C29 118.3(2) . . ?
C14 C15 Sb1 80.05(12) . . ?
C14 C15 C11 107.91(19) . . ?
C14 C15 C20 124.4(2) . . ?
C11 C15 Sb1 73.20(12) . . ?
C11 C15 C20 127.2(2) . . ?
C20 C15 Sb1 119.23(15) . . ?
F3 C22 F2 108.28(16) . . ?
F3 C22 C21 109.10(16) . . ?
F3 C22 C23 108.16(17) . . ?
F2 C22 C21 113.59(17) . . ?
F2 C22 C23 103.50(16) . . ?
C23 C22 C21 113.88(17) . . ?
C15 C14 Sb1 67.76(12) . . ?
C15 C14 C19 124.0(2) . . ?
C19 C14 Sb1 121.52(14) . . ?
C13 C14 Sb1 78.40(13) . . ?
C13 C14 C15 108.33(19) . . ?
C13 C14 C19 127.6(2) . . ?
C14 C19 H19A 109.5 . . ?
C14 C19 H19B 109.5 . . ?
C14 C19 H19C 109.5 . . ?
H19A C19 H19B 109.5 . . ?
H19A C19 H19C 109.5 . . ?
H19B C19 H19C 109.5 . . ?
C14 C13 C12 108.40(19) . . ?
C14 C13 C18 125.6(2) . . ?
C12 C13 C18 126.0(2) . . ?
F43 C53 C52 119.3(2) . . ?
F43 C53 C54 120.6(2) . . ?
C54 C53 C52 120.1(2) . . ?
C5 C4 Sb1 73.77(13) . . ?
C5 C4 C3 108.2(2) . . ?
C5 C4 C9 126.1(2) . . ?
C3 C4 Sb1 69.30(12) . . ?
C3 C4 C9 125.8(2) . . ?
C9 C4 Sb1 122.32(15) . . ?
F27 C40 C39 122.17(19) . . ?
F27 C40 C41 114.9(2) . . ?
C41 C40 C39 122.9(2) . . ?
F33 C46 F32 108.22(16) . . ?
F33 C46 C47 107.07(16) . . ?
F33 C46 C45 109.80(16) . . ?
F32 C46 C47 104.25(16) . . ?
F32 C46 C45 113.41(16) . . ?
C47 C46 C45 113.70(17) . . ?
F30 C43 C44 119.2(2) . . ?
F30 C43 C42 120.6(2) . . ?
C42 C43 C44 120.2(2) . . ?
F9 C25 F8 107.25(17) . . ?
F9 C25 C26 109.61(17) . . ?
F9 C25 C24 109.09(18) . . ?
F8 C25 C26 108.48(17) . . ?
F8 C25 C24 108.40(18) . . ?
C24 C25 C26 113.80(18) . . ?
F44 C54 C55 120.2(2) . . ?
F44 C54 C53 121.0(2) . . ?
C53 C54 C55 118.8(2) . . ?
C13 C12 Sb1 78.58(13) . . ?
C13 C12 C11 108.26(19) . . ?
C13 C12 C17 126.2(2) . . ?
C11 C12 Sb1 67.98(12) . . ?
C11 C12 C17 125.5(2) . . ?
C17 C12 Sb1 120.13(15) . . ?
F38 C49 F39 107.58(17) . . ?
F38 C49 C50 110.03(17) . . ?
F38 C49 C48 108.30(18) . . ?
F39 C49 C50 108.33(18) . . ?
F39 C49 C48 108.43(18) . . ?
C48 C49 C50 113.97(18) . . ?
F26 C38 F25 106.59(17) . . ?
F26 C38 C33 111.49(17) . . ?
F26 C38 C37 106.03(18) . . ?
F25 C38 C33 109.41(17) . . ?
F25 C38 C37 107.49(17) . . ?
C37 C38 C33 115.39(18) . . ?
C4 C5 Sb1 75.43(13) . . ?
C4 C5 C1 108.4(2) . . ?
C4 C5 C10 126.5(2) . . ?
C1 C5 Sb1 68.55(13) . . ?
C1 C5 C10 125.1(2) . . ?
C10 C5 Sb1 122.48(17) . . ?
F29 C42 C43 119.8(2) . . ?
F29 C42 C41 120.9(2) . . ?
C43 C42 C41 119.3(2) . . ?
F4 C23 F5 107.82(18) . . ?
F4 C23 C22 112.22(17) . . ?
F4 C23 C24 108.52(18) . . ?
F5 C23 C22 107.56(17) . . ?
F5 C23 C24 108.78(18) . . ?
C24 C23 C22 111.82(18) . . ?
F15 C31 C32 119.2(2) . . ?
F15 C31 C30 120.0(2) . . ?
C30 C31 C32 120.8(2) . . ?
F34 C47 F35 107.38(17) . . ?
F34 C47 C46 111.99(17) . . ?
F34 C47 C48 108.70(18) . . ?
F35 C47 C46 107.90(17) . . ?
F35 C47 C48 108.55(17) . . ?
C48 C47 C46 112.14(18) . . ?
C15 C11 Sb1 73.14(12) . . ?
C15 C11 C16 126.3(2) . . ?
C12 C11 Sb1 79.58(12) . . ?
C12 C11 C15 107.10(19) . . ?
C12 C11 C16 126.3(2) . . ?
C16 C11 Sb1 118.08(15) . . ?
O3 C45 C51 111.10(16) . . ?
O3 C45 C50 109.19(16) . . ?
O3 C45 C46 106.12(16) . . ?
C51 C45 C50 108.79(16) . . ?
C51 C45 C46 116.26(17) . . ?
C50 C45 C46 105.06(16) . . ?
C13 C18 H18A 109.5 . . ?
C13 C18 H18B 109.5 . . ?
C13 C18 H18C 109.5 . . ?
H18A C18 H18B 109.5 . . ?
H18A C18 H18C 109.5 . . ?
H18B C18 H18C 109.5 . . ?
F36 C48 C49 109.05(18) . . ?
F36 C48 C47 109.15(18) . . ?
F37 C48 F36 107.70(17) . . ?
F37 C48 C49 109.53(18) . . ?
F37 C48 C47 109.33(18) . . ?
C49 C48 C47 111.99(18) . . ?
F19 C35 F20 106.94(17) . . ?
F19 C35 C34 113.15(18) . . ?
F19 C35 C36 109.46(19) . . ?
F20 C35 C34 107.60(18) . . ?
F20 C35 C36 107.87(19) . . ?
C36 C35 C34 111.57(18) . . ?
F6 C24 F7 107.88(17) . . ?
F6 C24 C25 108.93(19) . . ?
F6 C24 C23 109.62(19) . . ?
F7 C24 C25 109.25(19) . . ?
F7 C24 C23 108.86(19) . . ?
C25 C24 C23 112.19(17) . . ?
F28 C41 C40 119.8(2) . . ?
F28 C41 C42 120.3(2) . . ?
C42 C41 C40 119.9(2) . . ?
C5 C1 Sb1 79.59(13) . . ?
C5 C1 C2 108.2(2) . . ?
C5 C1 C6 125.8(2) . . ?
C2 C1 Sb1 70.91(13) . . ?
C2 C1 C6 125.5(2) . . ?
C6 C1 Sb1 122.19(16) . . ?
C4 C3 Sb1 79.24(13) . . ?
C4 C3 C2 108.1(2) . . ?
C4 C3 C8 125.9(2) . . ?
C2 C3 Sb1 69.58(12) . . ?
C2 C3 C8 125.7(2) . . ?
C8 C3 Sb1 121.90(16) . . ?
F21 C36 C35 108.8(2) . . ?
F21 C36 C37 108.49(19) . . ?
F22 C36 F21 107.46(19) . . ?
F22 C36 C35 108.84(19) . . ?
F22 C36 C37 109.3(2) . . ?
C37 C36 C35 113.72(18) . . ?
C1 C2 Sb1 75.67(13) . . ?
C1 C2 C3 107.2(2) . . ?
C1 C2 C7 126.5(2) . . ?
C3 C2 Sb1 77.04(13) . . ?
C3 C2 C7 125.8(2) . . ?
C7 C2 Sb1 119.90(16) . . ?
F23 C37 F24 107.56(18) . . ?
F23 C37 C38 109.08(18) . . ?
F23 C37 C36 108.38(18) . . ?
F24 C37 C38 108.24(18) . . ?
F24 C37 C36 108.84(18) . . ?
C36 C37 C38 114.52(19) . . ?
C11 C16 H16A 109.5 . . ?
C11 C16 H16B 109.5 . . ?
C11 C16 H16C 109.5 . . ?
H16A C16 H16B 109.5 . . ?
H16A C16 H16C 109.5 . . ?
H16B C16 H16C 109.5 . . ?
C3 C8 H8A 109.5 . . ?
C3 C8 H8B 109.5 . . ?
C3 C8 H8C 109.5 . . ?
H8A C8 H8B 109.5 . . ?
H8A C8 H8C 109.5 . . ?
H8B C8 H8C 109.5 . . ?
C12 C17 H17A 109.5 . . ?
C12 C17 H17B 109.5 . . ?
C12 C17 H17C 109.5 . . ?
H17A C17 H17B 109.5 . . ?
H17A C17 H17C 109.5 . . ?
H17B C17 H17C 109.5 . . ?
C15 C20 H20A 109.5 . . ?
C15 C20 H20B 109.5 . . ?
C15 C20 H20C 109.5 . . ?
H20A C20 H20B 109.5 . . ?
H20A C20 H20C 109.5 . . ?
H20B C20 H20C 109.5 . . ?
C4 C9 H9A 109.5 . . ?
C4 C9 H9B 109.5 . . ?
C4 C9 H9C 109.5 . . ?
H9A C9 H9B 109.5 . . ?
H9A C9 H9C 109.5 . . ?
H9B C9 H9C 109.5 . . ?
C2 C7 H7A 109.5 . . ?
C2 C7 H7B 109.5 . . ?
C2 C7 H7C 109.5 . . ?
H7A C7 H7B 109.5 . . ?
H7A C7 H7C 109.5 . . ?
H7B C7 H7C 109.5 . . ?
C5 C10 H10A 109.5 . . ?
C5 C10 H10B 109.5 . . ?
C5 C10 H10C 109.5 . . ?
H10A C10 H10B 109.5 . . ?
H10A C10 H10C 109.5 . . ?
H10B C10 H10C 109.5 . . ?
C1 C6 H6A 109.5 . . ?
C1 C6 H6B 109.5 . . ?
C1 C6 H6C 109.5 . . ?
H6A C6 H6B 109.5 . . ?
H6A C6 H6C 109.5 . . ?
H6B C6 H6C 109.5 . . ?

loop_
_geom_bond_atom_site_label_1
_geom_bond_atom_site_label_2
_geom_bond_distance
_geom_bond_site_symmetry_2
_geom_bond_publ_flag
Sb1 C15 2.479(2) . ?
Sb1 C14 2.638(2) . ?
Sb1 C4 2.676(2) . ?
Sb1 C12 2.631(2) . ?
Sb1 C5 2.655(2) . ?
Sb1 C11 2.480(2) . ?
Sb1 C1 2.512(2) . ?
Sb1 C3 2.548(2) . ?
Sb1 C2 2.451(2) . ?
Al1 F1 1.6717(13) . ?
Al1 O3 1.7504(15) . ?
Al1 O1 1.7514(15) . ?
Al1 O2 1.7485(15) . ?
F33 C46 1.345(2) . ?
F12 C28 1.341(2) . ?
F42 C52 1.341(2) . ?
F3 C22 1.345(2) . ?
F9 C25 1.344(3) . ?
F46 C56 1.341(2) . ?
F32 C46 1.359(2) . ?
F11 C26 1.342(2) . ?
F31 C44 1.336(3) . ?
F13 C29 1.332(2) . ?
F41 C50 1.350(3) . ?
F10 C26 1.360(2) . ?
F38 C49 1.344(3) . ?
F18 C34 1.345(2) . ?
F40 C50 1.353(2) . ?
F34 C47 1.340(2) . ?
F44 C54 1.338(2) . ?
F2 C22 1.363(2) . ?
F17 C34 1.360(2) . ?
F26 C38 1.347(3) . ?
F4 C23 1.340(3) . ?
F16 C32 1.343(2) . ?
F25 C38 1.359(3) . ?
F36 C48 1.349(3) . ?
F27 C40 1.338(3) . ?
F19 C35 1.335(3) . ?
F5 C23 1.351(3) . ?
F14 C30 1.333(2) . ?
F23 C37 1.341(3) . ?
F37 C48 1.343(3) . ?
F43 C53 1.340(3) . ?
F24 C37 1.351(2) . ?
F35 C47 1.351(3) . ?
F20 C35 1.358(3) . ?
F45 C55 1.331(2) . ?
F8 C25 1.355(3) . ?
F6 C24 1.345(3) . ?
F39 C49 1.354(2) . ?
F7 C24 1.349(3) . ?
O3 C45 1.375(2) . ?
O1 C21 1.370(2) . ?
F15 C31 1.341(2) . ?
O2 C33 1.375(3) . ?
F21 C36 1.353(3) . ?
F28 C41 1.334(3) . ?
F30 C43 1.341(3) . ?
F29 C42 1.335(3) . ?
F22 C36 1.348(3) . ?
C44 C39 1.398(3) . ?
C44 C43 1.384(3) . ?
C28 C27 1.399(3) . ?
C28 C29 1.377(3) . ?
C32 C27 1.398(3) . ?
C32 C31 1.382(3) . ?
C52 C51 1.406(3) . ?
C52 C53 1.378(3) . ?
C27 C21 1.557(3) . ?
C56 C51 1.393(3) . ?
C56 C55 1.386(3) . ?
C21 C26 1.572(3) . ?
C21 C22 1.557(3) . ?
C51 C45 1.550(3) . ?
C26 C25 1.552(3) . ?
C34 C33 1.559(3) . ?
C34 C35 1.554(3) . ?
C33 C39 1.554(3) . ?
C33 C38 1.570(3) . ?
C50 C49 1.543(3) . ?
C50 C45 1.567(3) . ?
C55 C54 1.380(3) . ?
C29 C30 1.379(3) . ?
C39 C40 1.398(3) . ?
C30 C31 1.374(3) . ?
C15 C14 1.427(3) . ?
C15 C11 1.436(3) . ?
C15 C20 1.508(3) . ?
C22 C23 1.556(3) . ?
C14 C19 1.498(3) . ?
C14 C13 1.413(3) . ?
C19 H19A 0.9800 . ?
C19 H19B 0.9800 . ?
C19 H19C 0.9800 . ?
C13 C12 1.418(3) . ?
C13 C18 1.508(3) . ?
C53 C54 1.372(3) . ?
C4 C5 1.416(3) . ?
C4 C3 1.422(3) . ?
C4 C9 1.500(3) . ?
C40 C41 1.382(3) . ?
C46 C47 1.552(3) . ?
C46 C45 1.568(3) . ?
C43 C42 1.371(4) . ?
C25 C24 1.533(3) . ?
C12 C11 1.435(3) . ?
C12 C17 1.504(3) . ?
C49 C48 1.536(3) . ?
C38 C37 1.549(3) . ?
C5 C1 1.425(3) . ?
C5 C10 1.509(4) . ?
C42 C41 1.379(4) . ?
C23 C24 1.538(3) . ?
C47 C48 1.546(3) . ?
C11 C16 1.504(3) . ?
C18 H18A 0.9800 . ?
C18 H18B 0.9800 . ?
C18 H18C 0.9800 . ?
C35 C36 1.545(3) . ?
C1 C2 1.428(4) . ?
C1 C6 1.506(3) . ?
C3 C2 1.439(3) . ?
C3 C8 1.496(3) . ?
C36 C37 1.537(3) . ?
C2 C7 1.498(3) . ?
C16 H16A 0.9800 . ?
C16 H16B 0.9800 . ?
C16 H16C 0.9800 . ?
C8 H8A 0.9800 . ?
C8 H8B 0.9800 . ?
C8 H8C 0.9800 . ?
C17 H17A 0.9800 . ?
C17 H17B 0.9800 . ?
C17 H17C 0.9800 . ?
C20 H20A 0.9800 . ?
C20 H20B 0.9800 . ?
C20 H20C 0.9800 . ?
C9 H9A 0.9800 . ?
C9 H9B 0.9800 . ?
C9 H9C 0.9800 . ?
C7 H7A 0.9800 . ?
C7 H7B 0.9800 . ?
C7 H7C 0.9800 . ?
C10 H10A 0.9800 . ?
C10 H10B 0.9800 . ?
C10 H10C 0.9800 . ?
C6 H6A 0.9800 . ?
C6 H6B 0.9800 . ?
C6 H6C 0.9800 . ?

loop_
_geom_torsion_atom_site_label_1
_geom_torsion_atom_site_label_2
_geom_torsion_atom_site_label_3
_geom_torsion_atom_site_label_4
_geom_torsion
_geom_torsion_site_symmetry_1
_geom_torsion_site_symmetry_2
_geom_torsion_site_symmetry_3
_geom_torsion_site_symmetry_4
_geom_torsion_publ_flag
Sb1 C15 C14 C19 -113.9(2) . . . . ?
Sb1 C15 C14 C13 68.64(16) . . . . ?
Sb1 C15 C11 C12 -73.08(15) . . . . ?
Sb1 C15 C11 C16 112.8(2) . . . . ?
Sb1 C14 C13 C12 61.33(15) . . . . ?
Sb1 C14 C13 C18 -118.0(2) . . . . ?
Sb1 C4 C5 C1 -61.03(16) . . . . ?
Sb1 C4 C5 C10 119.9(2) . . . . ?
Sb1 C4 C3 C2 64.16(15) . . . . ?
Sb1 C4 C3 C8 -121.8(2) . . . . ?
Sb1 C12 C11 C15 68.58(14) . . . . ?
Sb1 C12 C11 C16 -117.3(2) . . . . ?
Sb1 C5 C1 C2 -65.78(16) . . . . ?
Sb1 C5 C1 C6 122.4(2) . . . . ?
Sb1 C1 C2 C3 -71.24(16) . . . . ?
Sb1 C1 C2 C7 116.8(2) . . . . ?
Sb1 C3 C2 C1 70.29(16) . . . . ?
Sb1 C3 C2 C7 -117.7(2) . . . . ?
Al1 O3 C45 C51 36.9(3) . . . . ?
Al1 O3 C45 C50 156.90(14) . . . . ?
Al1 O3 C45 C46 -90.3(2) . . . . ?
Al1 O1 C21 C27 40.5(3) . . . . ?
Al1 O1 C21 C26 161.24(14) . . . . ?
Al1 O1 C21 C22 -85.2(2) . . . . ?
Al1 O2 C33 C34 -87.6(2) . . . . ?
Al1 O2 C33 C39 39.4(3) . . . . ?
Al1 O2 C33 C38 159.33(15) . . . . ?
F33 C46 C47 F34 -56.6(2) . . . . ?
F33 C46 C47 F35 61.3(2) . . . . ?
F33 C46 C47 C48 -179.16(16) . . . . ?
F33 C46 C45 O3 62.1(2) . . . . ?
F33 C46 C45 C51 -62.0(2) . . . . ?
F33 C46 C45 C50 177.67(15) . . . . ?
F12 C28 C27 C32 175.49(18) . . . . ?
F12 C28 C27 C21 -0.2(3) . . . . ?
F12 C28 C29 F13 2.4(3) . . . . ?
F12 C28 C29 C30 -177.33(19) . . . . ?
F42 C52 C51 C56 174.67(18) . . . . ?
F42 C52 C51 C45 -0.2(3) . . . . ?
F42 C52 C53 F43 2.1(3) . . . . ?
F42 C52 C53 C54 -176.03(19) . . . . ?
F1 Al1 O3 C45 -39.4(2) . . . . ?
F1 Al1 O1 C21 -40.6(2) . . . . ?
F1 Al1 O2 C33 -54.1(2) . . . . ?
F3 C22 C23 F4 -56.7(2) . . . . ?
F3 C22 C23 F5 61.7(2) . . . . ?
F3 C22 C23 C24 -178.91(17) . . . . ?
F9 C25 C24 F6 -163.43(17) . . . . ?
F9 C25 C24 F7 -45.8(2) . . . . ?
F9 C25 C24 C23 75.0(2) . . . . ?
F46 C56 C51 C52 -177.22(18) . . . . ?
F46 C56 C51 C45 -3.0(3) . . . . ?
F46 C56 C55 F45 -0.5(3) . . . . ?
F46 C56 C55 C54 179.05(18) . . . . ?
F32 C46 C47 F34 -171.18(16) . . . . ?
F32 C46 C47 F35 -53.2(2) . . . . ?
F32 C46 C47 C48 66.3(2) . . . . ?
F32 C46 C45 O3 -176.73(16) . . . . ?
F32 C46 C45 C51 59.2(2) . . . . ?
F32 C46 C45 C50 -61.1(2) . . . . ?
F11 C26 C25 F9 53.5(2) . . . . ?
F11 C26 C25 F8 -63.3(2) . . . . ?
F11 C26 C25 C24 176.00(17) . . . . ?
F31 C44 C39 C33 0.9(3) . . . . ?
F31 C44 C39 C40 -177.38(19) . . . . ?
F31 C44 C43 F30 -1.2(3) . . . . ?
F31 C44 C43 C42 178.3(2) . . . . ?
F13 C29 C30 F14 0.5(3) . . . . ?
F13 C29 C30 C31 -179.0(2) . . . . ?
F41 C50 C49 F38 54.2(2) . . . . ?
F41 C50 C49 F39 -63.2(2) . . . . ?
F41 C50 C49 C48 176.01(17) . . . . ?
F41 C50 C45 O3 -62.5(2) . . . . ?
F41 C50 C45 C51 58.9(2) . . . . ?
F41 C50 C45 C46 -175.96(16) . . . . ?
F10 C26 C25 F9 167.37(16) . . . . ?
F10 C26 C25 F8 50.6(2) . . . . ?
F10 C26 C25 C24 -70.2(2) . . . . ?
F38 C49 C48 F36 -162.58(16) . . . . ?
F38 C49 C48 F37 -45.0(2) . . . . ?
F38 C49 C48 C47 76.5(2) . . . . ?
F18 C34 C33 O2 66.1(2) . . . . ?
F18 C34 C33 C39 -58.9(2) . . . . ?
F18 C34 C33 C38 -178.85(16) . . . . ?
F18 C34 C35 F19 -57.2(2) . . . . ?
F18 C34 C35 F20 60.7(2) . . . . ?
F18 C34 C35 C36 178.85(18) . . . . ?
F40 C50 C49 F38 167.95(17) . . . . ?
F40 C50 C49 F39 50.6(2) . . . . ?
F40 C50 C49 C48 -70.2(2) . . . . ?
F40 C50 C45 O3 179.66(16) . . . . ?
F40 C50 C45 C51 -58.9(2) . . . . ?
F40 C50 C45 C46 66.2(2) . . . . ?
F34 C47 C48 F36 163.75(17) . . . . ?
F34 C47 C48 F37 46.2(2) . . . . ?
F34 C47 C48 C49 -75.4(2) . . . . ?
F2 C22 C23 F4 -171.42(16) . . . . ?
F2 C22 C23 F5 -53.0(2) . . . . ?
F2 C22 C23 C24 66.4(2) . . . . ?
F17 C34 C33 O2 -172.57(16) . . . . ?
F17 C34 C33 C39 62.4(2) . . . . ?
F17 C34 C33 C38 -57.5(2) . . . . ?
F17 C34 C35 F19 -171.88(17) . . . . ?
F17 C34 C35 F20 -54.0(2) . . . . ?
F17 C34 C35 C36 64.2(2) . . . . ?
F26 C38 C37 F23 49.5(2) . . . . ?
F26 C38 C37 F24 -67.3(2) . . . . ?
F26 C38 C37 C36 171.11(18) . . . . ?
F4 C23 C24 F6 164.63(16) . . . . ?
F4 C23 C24 F7 46.8(2) . . . . ?
F4 C23 C24 C25 -74.2(2) . . . . ?
F16 C32 C27 C28 -176.71(19) . . . . ?
F16 C32 C27 C21 -1.5(3) . . . . ?
F16 C32 C31 F15 -2.2(3) . . . . ?
F16 C32 C31 C30 178.1(2) . . . . ?
F25 C38 C37 F23 163.18(17) . . . . ?
F25 C38 C37 F24 46.4(2) . . . . ?
F25 C38 C37 C36 -75.2(2) . . . . ?
F27 C40 C41 F28 0.5(3) . . . . ?
F27 C40 C41 C42 178.4(2) . . . . ?
F19 C35 C36 F21 160.27(17) . . . . ?
F19 C35 C36 F22 43.4(3) . . . . ?
F19 C35 C36 C37 -78.7(2) . . . . ?
F5 C23 C24 F6 47.6(2) . . . . ?
F5 C23 C24 F7 -70.2(2) . . . . ?
F5 C23 C24 C25 168.74(18) . . . . ?
F14 C30 C31 F15 0.4(3) . . . . ?
F14 C30 C31 C32 -180.0(2) . . . . ?
F43 C53 C54 F44 2.4(3) . . . . ?
F43 C53 C54 C55 -176.85(19) . . . . ?
F35 C47 C48 F36 47.2(2) . . . . ?
F35 C47 C48 F37 -70.3(2) . . . . ?
F35 C47 C48 C49 168.10(17) . . . . ?
F20 C35 C36 F21 44.2(2) . . . . ?
F20 C35 C36 F22 -72.6(2) . . . . ?
F20 C35 C36 C37 165.29(19) . . . . ?
F45 C55 C54 F44 -1.5(3) . . . . ?
F45 C55 C54 C53 177.71(19) . . . . ?
F8 C25 C24 F6 -47.0(2) . . . . ?
F8 C25 C24 F7 70.7(2) . . . . ?
F8 C25 C24 C23 -168.51(18) . . . . ?
F39 C49 C48 F36 -46.1(2) . . . . ?
F39 C49 C48 F37 71.5(2) . . . . ?
F39 C49 C48 C47 -167.03(17) . . . . ?
O3 Al1 O1 C21 -160.61(17) . . . . ?
O3 Al1 O2 C33 67.7(2) . . . . ?
O1 Al1 O3 C45 79.33(19) . . . . ?
O1 Al1 O2 C33 -173.53(19) . . . . ?
O1 C21 C26 F11 -61.4(2) . . . . ?
O1 C21 C26 F10 -179.85(15) . . . . ?
O1 C21 C26 C25 59.9(2) . . . . ?
O1 C21 C22 F3 62.7(2) . . . . ?
O1 C21 C22 F2 -176.41(16) . . . . ?
O1 C21 C22 C23 -58.2(2) . . . . ?
O2 Al1 O3 C45 -161.14(17) . . . . ?
O2 Al1 O1 C21 79.89(19) . . . . ?
O2 C33 C39 C44 -132.5(2) . . . . ?
O2 C33 C39 C40 45.7(3) . . . . ?
O2 C33 C38 F26 -61.6(2) . . . . ?
O2 C33 C38 F25 -179.27(16) . . . . ?
O2 C33 C38 C37 59.4(2) . . . . ?
F21 C36 C37 F23 -158.76(17) . . . . ?
F21 C36 C37 F24 -42.1(2) . . . . ?
F21 C36 C37 C38 79.2(2) . . . . ?
F30 C43 C42 F29 -1.3(4) . . . . ?
F30 C43 C42 C41 178.5(2) . . . . ?
F29 C42 C41 F28 -0.8(4) . . . . ?
F29 C42 C41 C40 -178.7(2) . . . . ?
F22 C36 C37 F23 -41.8(2) . . . . ?
F22 C36 C37 F24 74.9(2) . . . . ?
F22 C36 C37 C38 -163.86(18) . . . . ?
C44 C39 C40 F27 -179.68(18) . . . . ?
C44 C39 C40 C41 -0.8(3) . . . . ?
C44 C43 C42 F29 179.2(2) . . . . ?
C44 C43 C42 C41 -1.0(4) . . . . ?
C28 C27 C21 O1 48.4(2) . . . . ?
C28 C27 C21 C26 -71.7(2) . . . . ?
C28 C27 C21 C22 169.31(18) . . . . ?
C28 C29 C30 F14 -179.8(2) . . . . ?
C28 C29 C30 C31 0.8(3) . . . . ?
C32 C27 C21 O1 -126.6(2) . . . . ?
C32 C27 C21 C26 113.2(2) . . . . ?
C32 C27 C21 C22 -5.7(3) . . . . ?
C52 C51 C45 O3 47.5(2) . . . . ?
C52 C51 C45 C50 -72.8(2) . . . . ?
C52 C51 C45 C46 168.95(18) . . . . ?
C52 C53 C54 F44 -179.48(19) . . . . ?
C52 C53 C54 C55 1.3(3) . . . . ?
C27 C28 C29 F13 -179.37(19) . . . . ?
C27 C28 C29 C30 0.9(3) . . . . ?
C27 C32 C31 F15 178.21(19) . . . . ?
C27 C32 C31 C30 -1.5(3) . . . . ?
C27 C21 C26 F11 60.9(2) . . . . ?
C27 C21 C26 F10 -57.5(2) . . . . ?
C27 C21 C26 C25 -177.82(17) . . . . ?
C27 C21 C22 F3 -61.4(2) . . . . ?
C27 C21 C22 F2 59.5(2) . . . . ?
C27 C21 C22 C23 177.69(17) . . . . ?
C56 C51 C45 O3 -126.6(2) . . . . ?
C56 C51 C45 C50 113.2(2) . . . . ?
C56 C51 C45 C46 -5.1(3) . . . . ?
C56 C55 C54 F44 178.91(19) . . . . ?
C56 C55 C54 C53 -1.8(3) . . . . ?
C21 C26 C25 F9 -71.0(2) . . . . ?
C21 C26 C25 F8 172.23(17) . . . . ?
C21 C26 C25 C24 51.5(2) . . . . ?
C21 C22 C23 F4 64.8(2) . . . . ?
C21 C22 C23 F5 -176.81(17) . . . . ?
C21 C22 C23 C24 -57.5(2) . . . . ?
C51 C52 C53 F43 178.69(19) . . . . ?
C51 C52 C53 C54 0.5(3) . . . . ?
C51 C56 C55 F45 -178.92(19) . . . . ?
C51 C56 C55 C54 0.6(3) . . . . ?
C26 C21 C22 F3 177.81(16) . . . . ?
C26 C21 C22 F2 -61.3(2) . . . . ?
C26 C21 C22 C23 56.9(2) . . . . ?
C26 C25 C24 F6 73.8(2) . . . . ?
C26 C25 C24 F7 -168.55(17) . . . . ?
C26 C25 C24 C23 -47.7(3) . . . . ?
C34 C33 C39 C44 -10.8(3) . . . . ?
C34 C33 C39 C40 167.47(18) . . . . ?
C34 C33 C38 F26 -175.01(16) . . . . ?
C34 C33 C38 F25 67.3(2) . . . . ?
C34 C33 C38 C37 -54.0(2) . . . . ?
C34 C35 C36 F21 -73.7(2) . . . . ?
C34 C35 C36 F22 169.46(19) . . . . ?
C34 C35 C36 C37 47.3(3) . . . . ?
C33 C34 C35 F19 65.1(2) . . . . ?
C33 C34 C35 F20 -176.96(17) . . . . ?
C33 C34 C35 C36 -58.8(2) . . . . ?
C33 C39 C40 F27 1.9(3) . . . . ?
C33 C39 C40 C41 -179.2(2) . . . . ?
C33 C38 C37 F23 -74.5(2) . . . . ?
C33 C38 C37 F24 168.78(18) . . . . ?
C33 C38 C37 C36 47.2(3) . . . . ?
C50 C49 C48 F36 74.6(2) . . . . ?
C50 C49 C48 F37 -167.76(17) . . . . ?
C50 C49 C48 C47 -46.3(2) . . . . ?
C55 C56 C51 C52 1.1(3) . . . . ?
C55 C56 C51 C45 175.35(19) . . . . ?
C29 C28 C27 C32 -2.6(3) . . . . ?
C29 C28 C27 C21 -178.29(19) . . . . ?
C29 C30 C31 F15 179.8(2) . . . . ?
C29 C30 C31 C32 -0.5(3) . . . . ?
C39 C44 C43 F30 -180.0(2) . . . . ?
C39 C44 C43 C42 -0.4(4) . . . . ?
C39 C33 C38 F26 60.6(2) . . . . ?
C39 C33 C38 F25 -57.1(2) . . . . ?
C39 C33 C38 C37 -178.39(18) . . . . ?
C39 C40 C41 F28 -178.5(2) . . . . ?
C39 C40 C41 C42 -0.6(3) . . . . ?
C15 C14 C13 C12 -0.3(2) . . . . ?
C15 C14 C13 C18 -179.7(2) . . . . ?
C22 C21 C26 F11 -174.94(16) . . . . ?
C22 C21 C26 F10 66.6(2) . . . . ?
C22 C21 C26 C25 -53.7(2) . . . . ?
C22 C23 C24 F6 -71.1(2) . . . . ?
C22 C23 C24 F7 171.15(17) . . . . ?
C22 C23 C24 C25 50.1(2) . . . . ?
C14 C15 C11 Sb1 73.31(15) . . . . ?
C14 C15 C11 C12 0.2(2) . . . . ?
C14 C15 C11 C16 -173.9(2) . . . . ?
C14 C13 C12 Sb1 -61.55(15) . . . . ?
C14 C13 C12 C11 0.5(2) . . . . ?
C14 C13 C12 C17 179.3(2) . . . . ?
C19 C14 C13 C12 -177.6(2) . . . . ?
C19 C14 C13 C18 3.0(4) . . . . ?
C13 C12 C11 Sb1 -69.00(15) . . . . ?
C13 C12 C11 C15 -0.4(2) . . . . ?
C13 C12 C11 C16 173.7(2) . . . . ?
C53 C52 C51 C56 -1.7(3) . . . . ?
C53 C52 C51 C45 -176.53(19) . . . . ?
C4 C5 C1 Sb1 65.47(16) . . . . ?
C4 C5 C1 C2 -0.3(3) . . . . ?
C4 C5 C1 C6 -172.2(2) . . . . ?
C4 C3 C2 Sb1 -70.64(16) . . . . ?
C4 C3 C2 C1 -0.4(3) . . . . ?
C4 C3 C2 C7 171.7(2) . . . . ?
C46 C47 C48 F36 -71.9(2) . . . . ?
C46 C47 C48 F37 170.55(17) . . . . ?
C46 C47 C48 C49 49.0(2) . . . . ?
C43 C44 C39 C33 179.5(2) . . . . ?
C43 C44 C39 C40 1.3(3) . . . . ?
C43 C42 C41 F28 179.4(2) . . . . ?
C43 C42 C41 C40 1.5(4) . . . . ?
C49 C50 C45 O3 58.7(2) . . . . ?
C49 C50 C45 C51 -179.93(17) . . . . ?
C49 C50 C45 C46 -54.8(2) . . . . ?
C38 C33 C39 C44 107.6(2) . . . . ?
C38 C33 C39 C40 -74.2(2) . . . . ?
C5 C4 C3 Sb1 -64.00(16) . . . . ?
C5 C4 C3 C2 0.2(3) . . . . ?
C5 C4 C3 C8 174.2(2) . . . . ?
C5 C1 C2 Sb1 71.65(16) . . . . ?
C5 C1 C2 C3 0.4(3) . . . . ?
C5 C1 C2 C7 -171.5(2) . . . . ?
C31 C32 C27 C28 2.9(3) . . . . ?
C31 C32 C27 C21 178.1(2) . . . . ?
C47 C46 C45 O3 -57.8(2) . . . . ?
C47 C46 C45 C51 178.07(17) . . . . ?
C47 C46 C45 C50 57.8(2) . . . . ?
C11 C15 C14 Sb1 -68.59(15) . . . . ?
C11 C15 C14 C19 177.5(2) . . . . ?
C11 C15 C14 C13 0.0(2) . . . . ?
C45 C50 C49 F38 -70.0(2) . . . . ?
C45 C50 C49 F39 172.67(17) . . . . ?
C45 C50 C49 C48 51.9(2) . . . . ?
C45 C46 C47 F34 64.8(2) . . . . ?
C45 C46 C47 F35 -177.21(16) . . . . ?
C45 C46 C47 C48 -57.7(2) . . . . ?
C18 C13 C12 Sb1 117.8(2) . . . . ?
C18 C13 C12 C11 179.8(2) . . . . ?
C18 C13 C12 C17 -1.3(4) . . . . ?
C35 C34 C33 O2 -55.1(2) . . . . ?
C35 C34 C33 C39 179.84(17) . . . . ?
C35 C34 C33 C38 59.9(2) . . . . ?
C35 C36 C37 F23 80.0(2) . . . . ?
C35 C36 C37 F24 -163.28(19) . . . . ?
C35 C36 C37 C38 -42.0(3) . . . . ?
C3 C4 C5 Sb1 61.13(15) . . . . ?
C3 C4 C5 C1 0.1(3) . . . . ?
C3 C4 C5 C10 -179.0(2) . . . . ?
C8 C3 C2 Sb1 115.3(2) . . . . ?
C8 C3 C2 C1 -174.4(2) . . . . ?
C8 C3 C2 C7 -2.4(4) . . . . ?
C17 C12 C11 Sb1 112.1(2) . . . . ?
C17 C12 C11 C15 -179.3(2) . . . . ?
C17 C12 C11 C16 -5.2(4) . . . . ?
C20 C15 C14 Sb1 118.7(2) . . . . ?
C20 C15 C14 C19 4.8(3) . . . . ?
C20 C15 C14 C13 -172.6(2) . . . . ?
C20 C15 C11 Sb1 -114.3(2) . . . . ?
C20 C15 C11 C12 172.6(2) . . . . ?
C20 C15 C11 C16 -1.5(4) . . . . ?
C9 C4 C5 Sb1 -118.5(2) . . . . ?
C9 C4 C5 C1 -179.5(2) . . . . ?
C9 C4 C5 C10 1.4(4) . . . . ?
C9 C4 C3 Sb1 115.6(2) . . . . ?
C9 C4 C3 C2 179.8(2) . . . . ?
C9 C4 C3 C8 -6.2(4) . . . . ?
C10 C5 C1 Sb1 -115.4(2) . . . . ?
C10 C5 C1 C2 178.8(2) . . . . ?
C10 C5 C1 C6 7.0(4) . . . . ?
C6 C1 C2 Sb1 -116.5(2) . . . . ?
C6 C1 C2 C3 172.3(2) . . . . ?
C6 C1 C2 C7 0.3(4) . . . . ?

loop_
_exptl_oxdiff_crystal_face_indexfrac_h
_exptl_oxdiff_crystal_face_indexfrac_k
_exptl_oxdiff_crystal_face_indexfrac_l
_exptl_oxdiff_crystal_face_x
_exptl_oxdiff_crystal_face_y
_exptl_oxdiff_crystal_face_z
7.4013 -6.5001 -1.3790 0.0430 0.1529 0.9873
-0.0452 0.0878 11.4106 -0.9434 0.3317 -0.0082
7.5344 -4.9375 -5.4772 0.4201 0.1797 0.8895
0.2518 -0.3168 -11.4407 0.9428 -0.3312 0.0390
-0.5609 -1.7778 -10.8524 0.8514 -0.5185 0.0798
-0.3057 2.6989 10.8135 -0.8361 0.5083 -0.2064
0.7176 6.2625 -8.4791 0.8553 0.3547 -0.3777
0.7302 -8.4872 -4.0554 0.1467 -0.7584 0.6350
-7.9266 1.8335 -2.0396 0.1261 -0.6968 -0.7061
-0.0522 8.2317 4.1795 -0.1556 0.8083 -0.5679
7.6581 -6.0390 -1.3987 0.0581 0.2168 0.9745
0.4213 -9.0978 -0.4361 -0.1706 -0.7364 0.6547
-8.4489 2.1277 1.3573 -0.1540 -0.6264 -0.7642
7.0958 -6.9362 -0.8752 -0.0121 0.1002 0.9949
0.3152 8.8882 0.3168 0.1835 0.7890 -0.5864

loop_
_smtbx_masks_void_nr
_smtbx_masks_void_average_x
_smtbx_masks_void_average_y
_smtbx_masks_void_average_z
_smtbx_masks_void_volume
_smtbx_masks_void_count_electrons
_smtbx_masks_void_content
1 0.000 0.500 0.000 220.4 84.5 '2 dcm'
